data_8105960
loop_
_publ_author_name
'Li, Xia'
'Liu, Shangjun'

_publ_section_title
;
 Crystal structure of 4,4&#x2032;-(hydrazonomethylene)diphenol dihydrate,
 C13H16N2O4
;
_journal_issue 6
_journal_name_full 'Zeitschrift f\"ur Kristallographie - New Crystal Structures'
_journal_page_first 1145
_journal_page_last 1146
_journal_paper_doi 10.1515/ncrs-2019-0276
_journal_volume 234
_journal_year 2019
_chemical_formula_moiety 'C13 H16 N2 O4'
_chemical_formula_sum 'C13 H16 N2 O4'
_chemical_formula_weight 264.28
_space_group_crystal_system monoclinic
_space_group_IT_number 14
_space_group_name_Hall '-P 2ybc'
_space_group_name_H-M_alt 'P 1 21/c 1'
_atom_sites_solution_hydrogens mixed
_audit_creation_method SHELXL-2014/7
_cell_angle_alpha 90
_cell_angle_beta 115.350(2)
_cell_angle_gamma 90
_cell_formula_units_Z 4
_cell_length_a 13.312(2)
_cell_length_b 8.8222(13)
_cell_length_c 12.4784(18)
_cell_measurement_reflns_used 2343
_cell_measurement_temperature 293(2)
_cell_measurement_theta_max 25.67
_cell_measurement_theta_min 2.86
_cell_volume 1324.4(3)
_computing_cell_refinement 'APEX2-2008 [1]'
_computing_data_collection 'APEX2-2008 [1]'
_computing_data_reduction 'SAINT- 2008 [1]'
_computing_molecular_graphics 'SHELXTL [2]'
_computing_publication_material 'SHELXTL [2]'
_computing_structure_refinement 'SHELXL-2014/7  [2]'
_computing_structure_solution 'SHELXTL-2008 [2]'
_diffrn_ambient_temperature 293(2)
_diffrn_measured_fraction_theta_full 1.000
_diffrn_measured_fraction_theta_max 0.999
_diffrn_measurement_device_type 'Bruker APEX-II CCD'
_diffrn_measurement_method '\f and \w scans'
_diffrn_radiation_type MoK\a
_diffrn_radiation_wavelength 0.71073
_diffrn_reflns_av_R_equivalents 0.0245
_diffrn_reflns_av_unetI/netI 0.0255
_diffrn_reflns_Laue_measured_fraction_full 1.000
_diffrn_reflns_Laue_measured_fraction_max 0.999
_diffrn_reflns_limit_h_max 12
_diffrn_reflns_limit_h_min -16
_diffrn_reflns_limit_k_max 11
_diffrn_reflns_limit_k_min -10
_diffrn_reflns_limit_l_max 15
_diffrn_reflns_limit_l_min -15
_diffrn_reflns_number 8255
_diffrn_reflns_point_group_measured_fraction_full 1.000
_diffrn_reflns_point_group_measured_fraction_max 0.999
_diffrn_reflns_theta_full 25.242
_diffrn_reflns_theta_max 26.365
_diffrn_reflns_theta_min 1.693
_diffrn_source 'fine-focus sealed tube'
_exptl_absorpt_coefficient_mu 0.099
_exptl_absorpt_correction_T_max 0.980
_exptl_absorpt_correction_T_min 0.976
_exptl_absorpt_correction_type multi-scan
_exptl_absorpt_process_details 'SADABS; Bruker, 2008 [1]'
_exptl_crystal_colour colourless
_exptl_crystal_density_diffrn 1.325
_exptl_crystal_density_method 'not measured'
_exptl_crystal_description block
_exptl_crystal_F_000 560
_exptl_crystal_size_max 0.250
_exptl_crystal_size_mid 0.220
_exptl_crystal_size_min 0.200
_refine_diff_density_max 0.178
_refine_diff_density_min -0.166
_refine_diff_density_rms 0.035
_refine_ls_extinction_coef .
_refine_ls_extinction_method none
_refine_ls_goodness_of_fit_ref 1.038
_refine_ls_hydrogen_treatment mixed
_refine_ls_matrix_type full
_refine_ls_number_parameters 192
_refine_ls_number_reflns 2699
_refine_ls_number_restraints 6
_refine_ls_restrained_S_all 1.037
_refine_ls_R_factor_all 0.0479
_refine_ls_R_factor_gt 0.0372
_refine_ls_shift/su_max 0.000
_refine_ls_shift/su_mean 0.000
_refine_ls_structure_factor_coef Fsqd
_refine_ls_weighting_details 'w=1/[\s^2^(Fo^2^)+(0.0100P)^2^+0.6000P] where P=(Fo^2^+2Fc^2^)/3'
_refine_ls_weighting_scheme calc
_refine_ls_wR_factor_gt 0.0696
_refine_ls_wR_factor_ref 0.0739
_reflns_Friedel_coverage 0.000
_reflns_Friedel_fraction_full .
_reflns_Friedel_fraction_max .
_reflns_number_gt 2159
_reflns_number_total 2699
_reflns_threshold_expression 'I > 2\s(I)'
_cod_data_source_file suppl_ncrs-2019-0276_suppl.cif
_cod_data_source_block 1
_cod_original_sg_symbol_H-M 'P 21/c'
_cod_database_code 8105960
_shelx_shelxl_version_number 2014/7
_shelx_space_group_comment
; 
The symmetry employed for this shelxl refinement is uniquely defined 
by the following loop, which should always be used as a source of 
symmetry information in preference to the above space-group names. 
They are only intended as comments. 
;
_shelx_estimated_absorpt_t_min 0.976
_shelx_estimated_absorpt_t_max 0.980

loop_
_space_group_symop_operation_xyz
'x, y, z'
'-x, y+1/2, -z+1/2'
'-x, -y, -z'
'x, -y-1/2, z-1/2'

loop_
_atom_site_label
_atom_site_type_symbol
_atom_site_fract_x
_atom_site_fract_y
_atom_site_fract_z
_atom_site_U_iso_or_equiv
_atom_site_adp_type
_atom_site_occupancy
_atom_site_site_symmetry_order
_atom_site_calc_flag
_atom_site_refinement_flags_posn
_atom_site_refinement_flags_adp
_atom_site_refinement_flags_occupancy
_atom_site_disorder_assembly
_atom_site_disorder_group
C1 C 0.70338(12) 0.60136(16) 0.51437(11) 0.0303(3) Uani 1 1 d . . . . .
C2 C 0.60446(12) 0.69725(16) 0.45168(11) 0.0305(3) Uani 1 1 d . . . . .
C3 C 0.57264(13) 0.74779(19) 0.33567(12) 0.0403(4) Uani 1 1 d . . . . .
H3 H 0.6153 0.7214 0.2959 0.048 Uiso 1 1 calc R U . . .
C4 C 0.47923(13) 0.83595(19) 0.27891(13) 0.0405(4) Uani 1 1 d . . . . .
H4 H 0.4595 0.8682 0.2015 0.049 Uiso 1 1 calc R U . . .
C5 C 0.41472(12) 0.87661(16) 0.33652(12) 0.0309(3) Uani 1 1 d . . . . .
C6 C 0.44638(12) 0.83136(18) 0.45264(12) 0.0351(3) Uani 1 1 d . . . . .
H6 H 0.4047 0.8606 0.4928 0.042 Uiso 1 1 calc R U . . .
C7 C 0.53972(12) 0.74292(18) 0.50870(12) 0.0347(3) Uani 1 1 d . . . . .
H7 H 0.5600 0.7130 0.5867 0.042 Uiso 1 1 calc R U . . .
C8 C 0.75334(12) 0.59600(16) 0.64717(11) 0.0294(3) Uani 1 1 d . . . . .
C9 C 0.82007(13) 0.71342(17) 0.71250(12) 0.0353(3) Uani 1 1 d . . . . .
H9 H 0.8320 0.7964 0.6734 0.042 Uiso 1 1 calc R U . . .
C10 C 0.86951(13) 0.70967(18) 0.83523(12) 0.0370(4) Uani 1 1 d . . . . .
H10 H 0.9152 0.7889 0.8780 0.044 Uiso 1 1 calc R U . . .
C11 C 0.85087(12) 0.58826(17) 0.89389(12) 0.0330(3) Uani 1 1 d . . . . .
C12 C 0.78317(15) 0.47190(18) 0.83024(13) 0.0466(4) Uani 1 1 d . . . . .
H12 H 0.7695 0.3906 0.8695 0.056 Uiso 1 1 calc R U . . .
C13 C 0.73523(15) 0.47574(18) 0.70737(13) 0.0459(4) Uani 1 1 d . . . . .
H13 H 0.6901 0.3959 0.6648 0.055 Uiso 1 1 calc R U . . .
N1 N 0.74422(10) 0.52826(14) 0.45293(10) 0.0333(3) Uani 1 1 d . . . . .
N2 N 0.84453(11) 0.44787(16) 0.51673(12) 0.0403(3) Uani 1 1 d . . . . .
H2A H 0.8399(14) 0.388(2) 0.5705(15) 0.048 Uiso 1 1 d . U . . .
H2B H 0.8603(14) 0.3901(19) 0.4644(15) 0.048 Uiso 1 1 d . U . . .
O1 O 0.32020(8) 0.96100(13) 0.28416(9) 0.0408(3) Uani 1 1 d . . . . .
H1 H 0.3091 0.9809 0.2158 0.061 Uiso 1 1 calc R U . . .
O2 O 0.89659(10) 0.57959(13) 1.01517(8) 0.0466(3) Uani 1 1 d . . . . .
H2 H 0.9360 0.6539 1.0437 0.070 Uiso 1 1 calc R U . . .
O3 O 0.98293(10) 0.17271(15) 0.89021(9) 0.0481(3) Uani 1 1 d D . . . .
H3A H 0.9483(14) 0.169(2) 0.8149(8) 0.072 Uiso 1 1 d D U . . .
H3B H 1.0296(13) 0.1002(18) 0.9099(15) 0.072 Uiso 1 1 d D U . . .
O4 O 0.84997(10) 0.14319(14) 0.64954(10) 0.0486(3) Uani 1 1 d D . . . .
H4A H 0.7974(12) 0.102(2) 0.6605(17) 0.073 Uiso 1 1 d D U . . .
H4B H 0.8688(15) 0.0780(18) 0.6112(16) 0.073 Uiso 1 1 d D U . . .

loop_
_atom_site_aniso_label
_atom_site_aniso_U_11
_atom_site_aniso_U_22
_atom_site_aniso_U_33
_atom_site_aniso_U_23
_atom_site_aniso_U_13
_atom_site_aniso_U_12
C1 0.0340(8) 0.0326(8) 0.0229(7) -0.0010(6) 0.0109(6) -0.0030(6)
C2 0.0323(7) 0.0349(8) 0.0227(7) -0.0010(6) 0.0103(6) -0.0016(6)
C3 0.0462(9) 0.0517(10) 0.0289(7) 0.0064(7) 0.0216(7) 0.0122(8)
C4 0.0470(9) 0.0529(10) 0.0246(7) 0.0106(7) 0.0181(7) 0.0124(8)
C5 0.0302(7) 0.0332(8) 0.0271(7) 0.0012(6) 0.0101(6) -0.0002(6)
C6 0.0334(8) 0.0479(9) 0.0265(7) -0.0012(7) 0.0151(6) 0.0004(7)
C7 0.0368(8) 0.0463(9) 0.0201(6) 0.0019(6) 0.0113(6) -0.0001(7)
C8 0.0324(7) 0.0320(7) 0.0225(7) 0.0006(6) 0.0104(6) 0.0038(6)
C9 0.0439(9) 0.0361(8) 0.0272(7) 0.0020(6) 0.0165(7) -0.0052(7)
C10 0.0399(8) 0.0422(9) 0.0263(7) -0.0042(6) 0.0116(6) -0.0103(7)
C11 0.0361(8) 0.0404(8) 0.0213(7) 0.0022(6) 0.0113(6) 0.0060(7)
C12 0.0709(12) 0.0349(9) 0.0317(8) 0.0051(7) 0.0197(8) -0.0080(8)
C13 0.0651(11) 0.0360(9) 0.0306(8) -0.0037(7) 0.0147(8) -0.0142(8)
N1 0.0340(7) 0.0374(7) 0.0254(6) -0.0019(5) 0.0098(5) 0.0017(6)
N2 0.0423(8) 0.0455(8) 0.0320(7) 0.0003(6) 0.0149(6) 0.0095(6)
O1 0.0382(6) 0.0548(7) 0.0301(5) 0.0098(5) 0.0153(5) 0.0106(5)
O2 0.0583(8) 0.0546(7) 0.0218(5) 0.0022(5) 0.0122(5) -0.0055(6)
O3 0.0436(7) 0.0638(8) 0.0316(6) -0.0005(6) 0.0111(5) -0.0031(6)
O4 0.0507(7) 0.0535(8) 0.0427(7) -0.0046(6) 0.0210(6) 0.0002(6)

loop_
_atom_type_symbol
_atom_type_description
_atom_type_scat_dispersion_real
_atom_type_scat_dispersion_imag
_atom_type_scat_source
C C 0.0033 0.0016 'International Tables Vol C Tables 4.2.6.8 and 6.1.1.4'
H H 0.0000 0.0000 'International Tables Vol C Tables 4.2.6.8 and 6.1.1.4'
N N 0.0061 0.0033 'International Tables Vol C Tables 4.2.6.8 and 6.1.1.4'
O O 0.0106 0.0060 'International Tables Vol C Tables 4.2.6.8 and 6.1.1.4'

loop_
_geom_angle_atom_site_label_1
_geom_angle_atom_site_label_2
_geom_angle_atom_site_label_3
_geom_angle
_geom_angle_site_symmetry_1
_geom_angle_site_symmetry_3
N1 C1 C2 118.68(12) . .
N1 C1 C8 122.83(13) . .
C2 C1 C8 118.47(12) . .
C7 C2 C3 117.28(13) . .
C7 C2 C1 120.15(12) . .
C3 C2 C1 122.57(13) . .
C4 C3 C2 121.32(14) . .
C4 C3 H3 119.3 . .
C2 C3 H3 119.3 . .
C3 C4 C5 120.25(13) . .
C3 C4 H4 119.9 . .
C5 C4 H4 119.9 . .
O1 C5 C4 122.92(12) . .
O1 C5 C6 117.65(13) . .
C4 C5 C6 119.42(13) . .
C7 C6 C5 119.96(13) . .
C7 C6 H6 120.0 . .
C5 C6 H6 120.0 . .
C6 C7 C2 121.72(13) . .
C6 C7 H7 119.1 . .
C2 C7 H7 119.1 . .
C13 C8 C9 118.27(13) . .
C13 C8 C1 121.87(13) . .
C9 C8 C1 119.86(13) . .
C8 C9 C10 121.08(14) . .
C8 C9 H9 119.5 . .
C10 C9 H9 119.5 . .
C11 C10 C9 119.84(14) . .
C11 C10 H10 120.1 . .
C9 C10 H10 120.1 . .
O2 C11 C12 117.93(13) . .
O2 C11 C10 122.28(14) . .
C12 C11 C10 119.79(13) . .
C11 C12 C13 119.94(14) . .
C11 C12 H12 120.0 . .
C13 C12 H12 120.0 . .
C8 C13 C12 121.07(14) . .
C8 C13 H13 119.5 . .
C12 C13 H13 119.5 . .
C1 N1 N2 116.92(12) . .
N1 N2 H2A 112.0(11) . .
N1 N2 H2B 108.9(10) . .
H2A N2 H2B 108.5(15) . .
C5 O1 H1 109.5 . .
C11 O2 H2 109.5 . .
H3A O3 H3B 105.8(12) . .
H4A O4 H4B 105.1(12) . .

loop_
_geom_bond_atom_site_label_1
_geom_bond_atom_site_label_2
_geom_bond_distance
_geom_bond_site_symmetry_2
C1 N1 1.2869(18) .
C1 C2 1.476(2) .
C1 C8 1.4990(18) .
C2 C7 1.392(2) .
C2 C3 1.3960(19) .
C3 C4 1.378(2) .
C3 H3 0.9300 .
C4 C5 1.383(2) .
C4 H4 0.9300 .
C5 O1 1.3640(17) .
C5 C6 1.3833(19) .
C6 C7 1.378(2) .
C6 H6 0.9300 .
C7 H7 0.9300 .
C8 C13 1.380(2) .
C8 C9 1.381(2) .
C9 C10 1.3844(19) .
C9 H9 0.9300 .
C10 C11 1.378(2) .
C10 H10 0.9300 .
C11 O2 1.3704(16) .
C11 C12 1.373(2) .
C12 C13 1.386(2) .
C12 H12 0.9300 .
C13 H13 0.9300 .
N1 N2 1.4176(17) .
N2 H2A 0.879(17) .
N2 H2B 0.920(18) .
O1 H1 0.8200 .
O2 H2 0.8200 .
O3 H3A 0.851(9) .
O3 H3B 0.852(9) .
O4 H4A 0.851(9) .
O4 H4B 0.852(9) .

loop_
_geom_hbond_atom_site_label_D
_geom_hbond_atom_site_label_H
_geom_hbond_atom_site_label_A
_geom_hbond_distance_DH
_geom_hbond_distance_HA
_geom_hbond_distance_DA
_geom_hbond_angle_DHA
_geom_hbond_site_symmetry_A
O4 H4B O2 0.852(9) 1.970(9) 2.8196(16) 174.2(18) 4_565
O4 H4A O1 0.851(9) 2.039(9) 2.8749(16) 167.0(17) 3_666
O3 H3B N2 0.852(9) 2.034(9) 2.8766(19) 170.0(17) 2_746
O3 H3A O4 0.851(9) 1.927(9) 2.7692(16) 170(2) .
O2 H2 O3 0.82 1.85 2.6684(17) 176.1 3_767
O1 H1 N1 0.82 1.96 2.7691(15) 170.2 2_655
N2 H2B O3 0.920(18) 2.264(18) 3.0837(19) 148.1(14) 4_565
N2 H2A O4 0.879(17) 2.350(18) 3.1423(19) 150.0(15) .
C10 H10 O3 0.93 2.64 3.3031(18) 128.9 3_767
O4 H4B O2 0.852(9) 1.970(9) 2.8196(16) 174.2(18) 4_565
O4 H4A O1 0.851(9) 2.039(9) 2.8749(16) 167.0(17) 3_666
O3 H3B N2 0.852(9) 2.034(9) 2.8766(19) 170.0(17) 2_746
O3 H3A O4 0.851(9) 1.927(9) 2.7692(16) 170(2) .
O2 H2 O3 0.82 1.85 2.6684(17) 176.1 3_767
O1 H1 N1 0.82 1.96 2.7691(15) 170.2 2_655
N2 H2B O3 0.920(18) 2.264(18) 3.0837(19) 148.1(14) 4_565
N2 H2A O4 0.879(17) 2.350(18) 3.1423(19) 150.0(15) .
C10 H10 O3 0.93 2.64 3.3031(18) 128.9 3_767
O4 H4B O2 0.852(9) 1.970(9) 2.8196(16) 174.2(18) 4_565
O4 H4A O1 0.851(9) 2.039(9) 2.8749(16) 167.0(17) 3_666
O3 H3B N2 0.852(9) 2.034(9) 2.8766(19) 170.0(17) 2_746
O3 H3A O4 0.851(9) 1.927(9) 2.7692(16) 170(2) .
O2 H2 O3 0.82 1.85 2.6684(17) 176.1 3_767
O1 H1 N1 0.82 1.96 2.7691(15) 170.2 2_655
N2 H2B O3 0.920(18) 2.264(18) 3.0837(19) 148.1(14) 4_565
N2 H2A O4 0.879(17) 2.350(18) 3.1423(19) 150.0(15) .
C10 H10 O3 0.93 2.64 3.3031(18) 128.9 3_767
O4 H4B O2 0.852(9) 1.970(9) 2.8196(16) 174.2(18) 4_565
O4 H4A O1 0.851(9) 2.039(9) 2.8749(16) 167.0(17) 3_666
O3 H3B N2 0.852(9) 2.034(9) 2.8766(19) 170.0(17) 2_746
O3 H3A O4 0.851(9) 1.927(9) 2.7692(16) 170(2) .
O2 H2 O3 0.82 1.85 2.6684(17) 176.1 3_767
O1 H1 N1 0.82 1.96 2.7691(15) 170.2 2_655
N2 H2B O3 0.920(18) 2.264(18) 3.0837(19) 148.1(14) 4_565
N2 H2A O4 0.879(17) 2.350(18) 3.1423(19) 150.0(15) .
C10 H10 O3 0.93 2.64 3.3031(18) 128.9 3_767
O4 H4B O2 0.852(9) 1.970(9) 2.8196(16) 174.2(18) 4_565
O4 H4A O1 0.851(9) 2.039(9) 2.8749(16) 167.0(17) 3_666
O3 H3B N2 0.852(9) 2.034(9) 2.8766(19) 170.0(17) 2_746
O3 H3A O4 0.851(9) 1.927(9) 2.7692(16) 170(2) .
O2 H2 O3 0.82 1.85 2.6684(17) 176.1 3_767
O1 H1 N1 0.82 1.96 2.7691(15) 170.2 2_655
N2 H2B O3 0.920(18) 2.264(18) 3.0837(19) 148.1(14) 4_565
N2 H2A O4 0.879(17) 2.350(18) 3.1423(19) 150.0(15) .
C10 H10 O3 0.93 2.64 3.3031(18) 128.9 3_767
C10 H10 O3 0.93 2.64 3.3031(18) 128.9 3_767
N2 H2A O4 0.879(17) 2.350(18) 3.1423(19) 150.0(15) .
N2 H2B O3 0.920(18) 2.264(18) 3.0837(19) 148.1(14) 4_565
O1 H1 N1 0.82 1.96 2.7691(15) 170.2 2_655
O2 H2 O3 0.82 1.85 2.6684(17) 176.1 3_767
O3 H3A O4 0.851(9) 1.927(9) 2.7692(16) 170(2) .
O3 H3B N2 0.852(9) 2.034(9) 2.8766(19) 170.0(17) 2_746
O4 H4A O1 0.851(9) 2.039(9) 2.8749(16) 167.0(17) 3_666
O4 H4B O2 0.852(9) 1.970(9) 2.8196(16) 174.2(18) 4_565
C10 H10 O3 0.93 2.64 3.3031(18) 128.9 3_767
N2 H2A O4 0.879(17) 2.350(18) 3.1423(19) 150.0(15) .
N2 H2B O3 0.920(18) 2.264(18) 3.0837(19) 148.1(14) 4_565
O1 H1 N1 0.82 1.96 2.7691(15) 170.2 2_655
O2 H2 O3 0.82 1.85 2.6684(17) 176.1 3_767
O3 H3A O4 0.851(9) 1.927(9) 2.7692(16) 170(2) .
O3 H3B N2 0.852(9) 2.034(9) 2.8766(19) 170.0(17) 2_746
O4 H4A O1 0.851(9) 2.039(9) 2.8749(16) 167.0(17) 3_666
O4 H4B O2 0.852(9) 1.970(9) 2.8196(16) 174.2(18) 4_565
C10 H10 O3 0.93 2.64 3.3031(18) 128.9 3_767
N2 H2A O4 0.879(17) 2.350(18) 3.1423(19) 150.0(15) .
N2 H2B O3 0.920(18) 2.264(18) 3.0837(19) 148.1(14) 4_565
O1 H1 N1 0.82 1.96 2.7691(15) 170.2 2_655
O2 H2 O3 0.82 1.85 2.6684(17) 176.1 3_767
O3 H3A O4 0.851(9) 1.927(9) 2.7692(16) 170(2) .
O3 H3B N2 0.852(9) 2.034(9) 2.8766(19) 170.0(17) 2_746
O4 H4A O1 0.851(9) 2.039(9) 2.8749(16) 167.0(17) 3_666
O4 H4B O2 0.852(9) 1.970(9) 2.8196(16) 174.2(18) 4_565
C10 H10 O3 0.93 2.64 3.3031(18) 128.9 3_767
N2 H2A O4 0.879(17) 2.350(18) 3.1423(19) 150.0(15) .
N2 H2B O3 0.920(18) 2.264(18) 3.0837(19) 148.1(14) 4_565
O1 H1 N1 0.82 1.96 2.7691(15) 170.2 2_655
O2 H2 O3 0.82 1.85 2.6684(17) 176.1 3_767
O3 H3A O4 0.851(9) 1.927(9) 2.7692(16) 170(2) .
O3 H3B N2 0.852(9) 2.034(9) 2.8766(19) 170.0(17) 2_746
O4 H4A O1 0.851(9) 2.039(9) 2.8749(16) 167.0(17) 3_666
O4 H4B O2 0.852(9) 1.970(9) 2.8196(16) 174.2(18) 4_565
C10 H10 O3 0.93 2.64 3.3031(18) 128.9 3_767
N2 H2A O4 0.879(17) 2.350(18) 3.1423(19) 150.0(15) .
N2 H2B O3 0.920(18) 2.264(18) 3.0837(19) 148.1(14) 4_565
O1 H1 N1 0.82 1.96 2.7691(15) 170.2 2_655
O2 H2 O3 0.82 1.85 2.6684(17) 176.1 3_767
O3 H3A O4 0.851(9) 1.927(9) 2.7692(16) 170(2) .
O3 H3B N2 0.852(9) 2.034(9) 2.8766(19) 170.0(17) 2_746
O4 H4A O1 0.851(9) 2.039(9) 2.8749(16) 167.0(17) 3_666
O4 H4B O2 0.852(9) 1.970(9) 2.8196(16) 174.2(18) 4_565

loop_
_geom_torsion_atom_site_label_1
_geom_torsion_atom_site_label_2
_geom_torsion_atom_site_label_3
_geom_torsion_atom_site_label_4
_geom_torsion
_geom_torsion_site_symmetry_1
_geom_torsion_site_symmetry_2
_geom_torsion_site_symmetry_3
_geom_torsion_site_symmetry_4
N1 C1 C2 C7 161.82(14) . . . .
C8 C1 C2 C7 -19.5(2) . . . .
N1 C1 C2 C3 -19.2(2) . . . .
C8 C1 C2 C3 159.49(14) . . . .
C7 C2 C3 C4 -1.7(2) . . . .
C1 C2 C3 C4 179.33(15) . . . .
C2 C3 C4 C5 0.1(3) . . . .
C3 C4 C5 O1 -178.63(15) . . . .
C3 C4 C5 C6 1.7(2) . . . .
O1 C5 C6 C7 178.46(14) . . . .
C4 C5 C6 C7 -1.8(2) . . . .
C5 C6 C7 C2 0.2(2) . . . .
C3 C2 C7 C6 1.5(2) . . . .
C1 C2 C7 C6 -179.47(14) . . . .
N1 C1 C8 C13 -79.5(2) . . . .
C2 C1 C8 C13 101.85(18) . . . .
N1 C1 C8 C9 100.17(18) . . . .
C2 C1 C8 C9 -78.50(18) . . . .
C13 C8 C9 C10 1.3(2) . . . .
C1 C8 C9 C10 -178.38(14) . . . .
C8 C9 C10 C11 -1.0(2) . . . .
C9 C10 C11 O2 -179.19(14) . . . .
C9 C10 C11 C12 -0.1(2) . . . .
O2 C11 C12 C13 -179.91(16) . . . .
C10 C11 C12 C13 1.0(3) . . . .
C9 C8 C13 C12 -0.4(3) . . . .
C1 C8 C13 C12 179.25(16) . . . .
C11 C12 C13 C8 -0.7(3) . . . .
C2 C1 N1 N2 174.78(13) . . . .
C8 C1 N1 N2 -3.9(2) . . . .
